data_7712668
loop_
_publ_author_name
'Kim, Hyehwang'
'Stephan, Douglas W.'

_publ_section_title
;
 Reactive FLP-alkyne addition products: strategy to anionic and
 zwitterionic phosphines
;
_journal_name_full 'Dalton Transactions'
_journal_paper_doi 10.1039/D3DT00607G
_journal_year 2023
_chemical_formula_moiety 'C54 H42 B F15 P2, C7 H8'
_chemical_formula_sum 'C61 H50 B F15 P2'
_chemical_formula_weight 1140.76
_space_group_crystal_system triclinic
_space_group_IT_number 2
_space_group_name_Hall '-P 1'
_space_group_name_H-M_alt 'P -1'
_atom_sites_solution_hydrogens geom
_atom_sites_solution_primary direct
_atom_sites_solution_secondary difmap
_audit_creation_date 2023-01-05
_audit_creation_method
;
Olex2 1.5
(compiled 2022.04.07 svn.rca3783a0 for OlexSys, GUI svn.r6498)
;
_audit_update_record
;
2023-02-22 deposited with the CCDC.	2023-03-24 downloaded from the CCDC.
;
_cell_angle_alpha 102.523(9)
_cell_angle_beta 105.847(9)
_cell_angle_gamma 106.974(9)
_cell_formula_units_Z 2
_cell_length_a 12.8941(18)
_cell_length_b 14.241(2)
_cell_length_c 16.718(2)
_cell_measurement_reflns_used 4108
_cell_measurement_temperature 149.99
_cell_measurement_theta_max 20.71
_cell_measurement_theta_min 3.29
_cell_volume 2673.8(7)
_computing_cell_refinement 'SAINT V8.38A (Bruker, 2018)'
_computing_data_reduction 'SAINT V8.38A (Bruker, 2018)'
_computing_molecular_graphics 'Olex2 1.5 (Dolomanov et al., 2009)'
_computing_publication_material 'Olex2 1.5 (Dolomanov et al., 2009)'
_computing_structure_refinement 'XL  (Sheldrick, 2008)'
_computing_structure_solution 'SHELXS-97 (Sheldrick, 2008)'
_diffrn_ambient_temperature 149.99
_diffrn_measured_fraction_theta_full 0.992
_diffrn_measured_fraction_theta_max 0.992
_diffrn_measurement_device_type 'Bruker APEX-II CCD'
_diffrn_measurement_method '\f and \w scans'
_diffrn_radiation_monochromator graphite
_diffrn_radiation_type MoK\a
_diffrn_radiation_wavelength 0.71073
_diffrn_reflns_av_R_equivalents 0.1277
_diffrn_reflns_av_unetI/netI 0.1307
_diffrn_reflns_limit_h_max 15
_diffrn_reflns_limit_h_min -15
_diffrn_reflns_limit_k_max 16
_diffrn_reflns_limit_k_min -16
_diffrn_reflns_limit_l_max 19
_diffrn_reflns_limit_l_min -19
_diffrn_reflns_number 41998
_diffrn_reflns_theta_full 25.00
_diffrn_reflns_theta_max 25.00
_diffrn_reflns_theta_min 1.71
_diffrn_source 'fine-focus sealed tube'
_diffrn_source_current 30.0
_diffrn_source_power 1.5
_diffrn_source_voltage 50.0
_diffrn_standards_number 0
_exptl_absorpt_coefficient_mu 0.174
_exptl_absorpt_correction_T_max 0.7456
_exptl_absorpt_correction_T_min 0.6636
_exptl_absorpt_correction_type none
_exptl_absorpt_process_details
;
SADABS-2016/2 (Bruker,2016/2) was used for absorption correction.
wR2(int) was 0.0911 before and 0.0784 after correction.
The Ratio of minimum to maximum transmission is 0.8900.
The \l/2 correction factor is Not present.
;
_exptl_crystal_colour colourless
_exptl_crystal_colour_primary colourless
_exptl_crystal_density_diffrn 1.417
_exptl_crystal_density_method 'not measured'
_exptl_crystal_description block
_exptl_crystal_F_000 1172
_exptl_crystal_size_max 0.2
_exptl_crystal_size_mid 0.1
_exptl_crystal_size_min 0.1
_refine_diff_density_max 0.828
_refine_diff_density_min -0.672
_refine_diff_density_rms 0.163
_refine_ls_extinction_coef 0.045(4)
_refine_ls_extinction_expression Fc^*^=kFc[1+0.001xFc^2^\l^3^/sin(2\q)]^-1/4^
_refine_ls_extinction_method SHELXL
_refine_ls_goodness_of_fit_ref 1.079
_refine_ls_hydrogen_treatment mixed
_refine_ls_matrix_type full
_refine_ls_number_parameters 724
_refine_ls_number_reflns 9342
_refine_ls_number_restraints 0
_refine_ls_restrained_S_all 1.079
_refine_ls_R_factor_all 0.1911
_refine_ls_R_factor_gt 0.1309
_refine_ls_shift/su_max 0.001
_refine_ls_shift/su_mean 0.000
_refine_ls_structure_factor_coef Fsqd
_refine_ls_weighting_details 'calc w=1/[\s^2^(Fo^2^)+(0.1141P)^2^+50.6183P] where P=(Fo^2^+2Fc^2^)/3'
_refine_ls_weighting_scheme calc
_refine_ls_wR_factor_gt 0.3459
_refine_ls_wR_factor_ref 0.3844
_reflns_number_gt 5551
_reflns_number_total 9342
_reflns_threshold_expression >2sigma(I)
_cod_data_source_file d3dt00607g2.cif
_cod_data_source_block t1
_cod_original_cell_volume 2673.9(7)
_cod_database_code 7712668
_olex2_refinement_description
;
1. Fixed Uiso
 At 1.2 times of:
  All C(H) groups
 At 1.5 times of:
  All C(H,H,H) groups
2.a Aromatic/amide H refined with riding coordinates:
 C17(H17), C25(H25), C26(H26), C38(H38), C41(H41), C46(H46), C5(H5), C8(H8),
 C9(H9), C10(H10), C51(H51), C52(H52), C54(H54), C55(H55), C60(H60), C58(H58),
 C59(H59)
2.b Idealised Me refined as rotating group:
 C48(H48A,H48B,H48C), C3(H3A,H3B,H3C), C50(H50A,H50B,H50C), C11(H11A,H11B,
 H11C), C12(H12A,H12B,H12C), C14(H14A,H14B,H14C), C49(H49A,H49B,H49C), C13(H13A,
 H13B,H13C), C53(H53A,H53B,H53C), C57(H57A,H57B,H57C), C61(H61A,H61B,H61C)
;
_olex2_submission_special_instructions 'No special instructions were received'

loop_
_space_group_symop_id
_space_group_symop_operation_xyz
1 'x, y, z'
2 '-x, -y, -z'

loop_
_atom_site_label
_atom_site_type_symbol
_atom_site_fract_x
_atom_site_fract_y
_atom_site_fract_z
_atom_site_U_iso_or_equiv
_atom_site_adp_type
_atom_site_occupancy
_atom_site_symmetry_multiplicity
_atom_site_calc_flag
_atom_site_refinement_flags
_atom_site_disorder_assembly
_atom_site_disorder_group
P1 P 0.5101(2) 0.8492(2) 0.20554(17) 0.0217(6) Uani 1 1 d . . .
P2 P 0.5307(2) 1.0096(2) 0.26896(18) 0.0232(7) Uani 1 1 d . . .
F1 F 0.4240(5) 0.4317(4) 0.3380(4) 0.0314(15) Uani 1 1 d . . .
F2 F 0.4932(6) 0.2897(4) 0.2670(4) 0.0351(15) Uani 1 1 d . . .
F3 F 0.3405(5) 0.5468(5) 0.2460(4) 0.0303(14) Uani 1 1 d . . .
F4 F 0.7039(6) 0.3420(5) 0.2484(5) 0.0392(17) Uani 1 1 d . . .
F5 F 0.8191(6) 1.0000(5) 0.6536(4) 0.0393(16) Uani 1 1 d . . .
F6 F 0.6676(5) 0.5813(4) 0.5225(4) 0.0307(15) Uani 1 1 d . . .
F7 F 0.4775(5) 0.7092(5) 0.5558(4) 0.0330(15) Uani 1 1 d . . .
F8 F 0.7749(5) 0.6936(4) 0.3681(4) 0.0314(15) Uani 1 1 d . . .
F9 F 0.1236(5) 0.4898(5) 0.2423(4) 0.0372(16) Uani 1 1 d . . .
F10 F 0.8427(5) 0.5467(5) 0.2990(5) 0.0386(17) Uani 1 1 d . . .
F11 F 0.6527(5) 0.9042(4) 0.4951(4) 0.0349(16) Uani 1 1 d . . .
F12 F 0.9063(5) 0.8913(5) 0.7510(4) 0.0352(15) Uani 1 1 d . . .
F13 F 0.2612(6) 0.6496(5) 0.5496(4) 0.0381(16) Uani 1 1 d . . .
F14 F 0.8282(5) 0.6798(5) 0.6814(4) 0.0347(15) Uani 1 1 d . . .
F15 F 0.0778(5) 0.5407(5) 0.3927(5) 0.0430(18) Uani 1 1 d . . .
C16 C 0.7808(9) 0.8953(7) 0.6199(7) 0.025(2) Uani 1 1 d . . .
C17 C 0.2763(9) 0.7357(8) 0.2226(7) 0.023(2) Uani 1 1 d . . .
H17 H 0.2807 0.7063 0.1675 0.028 Uiso 1 1 calc R . .
C18 C 0.2123(9) 0.5442(7) 0.3194(7) 0.024(2) Uani 1 1 d . . .
C19 C 0.4895(9) 0.7873(7) 0.2910(6) 0.022(2) Uani 1 1 d . . .
C20 C 0.5263(9) 0.4676(8) 0.3269(7) 0.023(2) Uani 1 1 d . . .
C21 C 0.3765(9) 0.7823(7) 0.2973(7) 0.023(2) Uani 1 1 d . . .
C22 C 0.7580(9) 0.9004(8) 0.2175(7) 0.027(2) Uani 1 1 d . . .
C23 C 0.7372(9) 0.5206(9) 0.3077(7) 0.030(3) Uani 1 1 d . . .
C24 C 0.3948(8) 0.6523(8) 0.4754(7) 0.023(2) Uani 1 1 d . . .
C25 C 0.5612(8) 0.7431(7) 0.3294(7) 0.021(2) Uani 1 1 d . . .
H25 H 0.6289 0.7548 0.3145 0.026 Uiso 1 1 calc R . .
C26 C 0.2607(10) 0.8180(8) 0.3821(7) 0.027(2) Uani 1 1 d . . .
H26 H 0.2569 0.8473 0.4375 0.032 Uiso 1 1 calc R . .
C27 C 0.6557(9) 0.7365(8) 0.4956(7) 0.023(2) Uani 1 1 d . . .
C28 C 0.4236(9) 0.6315(8) 0.4007(7) 0.023(2) Uani 1 1 d . . .
C29 C 0.7048(9) 0.6859(8) 0.5495(6) 0.022(2) Uani 1 1 d . . .
C30 C 0.6963(9) 0.8428(7) 0.5362(7) 0.022(2) Uani 1 1 d . . .
C31 C 0.8626(8) 1.0304(7) 0.3711(7) 0.024(2) Uani 1 1 d . . .
C32 C 0.2817(9) 0.6228(8) 0.4740(7) 0.024(2) Uani 1 1 d . . .
C33 C 0.3262(9) 0.5736(7) 0.3238(7) 0.024(2) Uani 1 1 d . . .
C34 C 0.4711(8) 0.6762(8) 0.0613(6) 0.022(2) Uani 1 1 d . . .
C35 C 0.6682(9) 0.4161(8) 0.2806(7) 0.024(2) Uani 1 1 d . . .
C36 C 0.6986(8) 0.5940(7) 0.3429(6) 0.021(2) Uani 1 1 d . . .
C37 C 0.5618(9) 0.3903(8) 0.2924(6) 0.024(2) Uani 1 1 d . . .
C38 C 0.1680(9) 0.7316(8) 0.2281(7) 0.027(2) Uani 1 1 d . . .
H38 H 0.1009 0.7019 0.1759 0.032 Uiso 1 1 calc R . .
C39 C 0.5920(8) 0.5749(8) 0.3526(6) 0.021(2) Uani 1 1 d . . .
C40 C 0.4225(9) 0.5801(8) 0.0752(6) 0.023(2) Uani 1 1 d . . .
C41 C 0.3655(9) 0.8242(8) 0.3775(7) 0.023(2) Uani 1 1 d . . .
H41 H 0.4330 0.8574 0.4294 0.028 Uiso 1 1 calc R . .
C42 C 0.1567(9) 0.7698(7) 0.3079(7) 0.024(2) Uani 1 1 d . . .
C43 C 0.8132(9) 1.0083(8) 0.2796(7) 0.025(2) Uani 1 1 d . . .
C44 C 0.8335(9) 1.0909(8) 0.2450(7) 0.025(2) Uani 1 1 d . . .
C45 C 0.4029(9) 0.7078(9) -0.0018(7) 0.030(3) Uani 1 1 d . . .
C46 C 0.8336(9) 0.8618(8) 0.1881(7) 0.029(2) Uani 1 1 d . . .
H46 H 0.9146 0.9022 0.2138 0.035 Uiso 1 1 calc R . .
C47 C 0.6377(9) 0.8374(8) 0.1813(7) 0.025(2) Uani 1 1 d . . .
C48 C 0.4968(10) 0.5366(8) 0.1320(7) 0.029(2) Uani 1 1 d . . .
H48A H 0.4466 0.4800 0.1448 0.043 Uiso 1 1 calc R . .
H48B H 0.5500 0.5915 0.1871 0.043 Uiso 1 1 calc R . .
H48C H 0.5418 0.5101 0.1007 0.043 Uiso 1 1 calc R . .
C1 C 0.5993(9) 0.7419(8) 0.1114(7) 0.028(2) Uani 1 1 d . . .
C2 C 0.7850(8) 0.7343(8) 0.6327(7) 0.024(2) Uani 1 1 d . . .
C3 C 0.3864(10) 1.0034(9) 0.2632(8) 0.036(3) Uani 1 1 d . . .
H3A H 0.3305 0.9612 0.2040 0.054 Uiso 1 1 calc R . .
H3B H 0.3855 1.0735 0.2766 0.054 Uiso 1 1 calc R . .
H3C H 0.3652 0.9719 0.3060 0.054 Uiso 1 1 calc R . .
C4 C 0.8260(9) 0.8405(8) 0.6690(7) 0.029(2) Uani 1 1 d . . .
C5 C 0.3038(10) 0.5239(8) 0.0299(7) 0.030(3) Uani 1 1 d . . .
H5 H 0.2694 0.4620 0.0415 0.036 Uiso 1 1 calc R . .
C6 C 0.9407(9) 1.2168(8) 0.3927(7) 0.027(2) Uani 1 1 d . . .
C50 C 0.4541(11) 0.8080(9) -0.0212(8) 0.037(3) Uani 1 1 d . . .
H50A H 0.4625 0.8675 0.0259 0.055 Uiso 1 1 calc R . .
H50B H 0.4020 0.8058 -0.0772 0.055 Uiso 1 1 calc R . .
H50C H 0.5304 0.8147 -0.0248 0.055 Uiso 1 1 calc R . .
C8 C 0.8953(9) 1.1928(8) 0.3026(8) 0.032(3) Uani 1 1 d . . .
H8 H 0.9065 1.2479 0.2785 0.038 Uiso 1 1 calc R . .
C9 C 0.9262(9) 1.1330(8) 0.4252(8) 0.032(3) Uani 1 1 d . . .
H9 H 0.9611 1.1465 0.4865 0.039 Uiso 1 1 calc R . .
C10 C 0.2846(9) 0.6446(9) -0.0466(7) 0.031(3) Uani 1 1 d . . .
H10 H 0.2380 0.6650 -0.0888 0.037 Uiso 1 1 calc R . .
C11 C 0.5650(11) 1.0849(9) 0.1991(8) 0.038(3) Uani 1 1 d . . .
H11A H 0.6463 1.1000 0.2045 0.058 Uiso 1 1 calc R . .
H11B H 0.5533 1.1501 0.2168 0.058 Uiso 1 1 calc R . .
H11C H 0.5142 1.0455 0.1379 0.058 Uiso 1 1 calc R . .
C12 C 0.6247(11) 1.0818(10) 0.3810(8) 0.042(3) Uani 1 1 d . . .
H12A H 0.5906 1.1272 0.4078 0.063 Uiso 1 1 calc R . .
H12B H 0.7009 1.1239 0.3824 0.063 Uiso 1 1 calc R . .
H12C H 0.6340 1.0336 0.4137 0.063 Uiso 1 1 calc R . .
C14 C 0.7998(11) 1.0708(9) 0.1463(7) 0.037(3) Uani 1 1 d . . .
H14A H 0.8648 1.0647 0.1288 0.055 Uiso 1 1 calc R . .
H14B H 0.7815 1.1286 0.1317 0.055 Uiso 1 1 calc R . .
H14C H 0.7316 1.0063 0.1150 0.055 Uiso 1 1 calc R . .
C15 C 0.2332(10) 0.5520(9) -0.0306(8) 0.037(3) Uani 1 1 d . . .
C49 C 1.0067(10) 1.3269(9) 0.4537(9) 0.042(3) Uani 1 1 d . . .
H49A H 1.0059 1.3748 0.4195 0.063 Uiso 1 1 calc R . .
H49B H 1.0872 1.3361 0.4846 0.063 Uiso 1 1 calc R . .
H49C H 0.9698 1.3415 0.4965 0.063 Uiso 1 1 calc R . .
C7 C 0.1896(9) 0.5699(8) 0.3965(8) 0.030(3) Uani 1 1 d . . .
B18 B 0.5552(9) 0.6735(9) 0.3962(8) 0.023(3) Uani 1 1 d . . .
C13 C 0.8507(10) 0.9416(9) 0.4103(7) 0.033(3) Uani 1 1 d . . .
H13A H 0.7682 0.9000 0.3939 0.049 Uiso 1 1 calc R . .
H13B H 0.8873 0.9703 0.4744 0.049 Uiso 1 1 calc R . .
H13C H 0.8891 0.8977 0.3875 0.049 Uiso 1 1 calc R . .
C51 C 0.6775(10) 0.7097(9) 0.0832(8) 0.032(3) Uani 1 1 d . . .
H51 H 0.6503 0.6472 0.0358 0.038 Uiso 1 1 calc R . .
C52 C 0.7961(10) 0.7675(9) 0.1233(8) 0.038(3) Uani 1 1 d . . .
H52 H 0.8504 0.7427 0.1065 0.045 Uiso 1 1 calc R . .
C53 C 0.1035(11) 0.4867(10) -0.0788(10) 0.055(4) Uani 1 1 d . . .
H53A H 0.0804 0.4871 -0.1396 0.082 Uiso 1 1 calc R . .
H53B H 0.0586 0.5159 -0.0492 0.082 Uiso 1 1 calc R . .
H53C H 0.0885 0.4153 -0.0784 0.082 Uiso 1 1 calc R . .
C54 C 0.9376(13) 1.1334(15) 0.9400(11) 0.068(5) Uani 1 1 d . . .
H54 H 0.8811 1.0889 0.8844 0.082 Uiso 1 1 calc R . .
C56 C 1.1187(14) 1.1773(15) 1.0502(11) 0.068(5) Uani 1 1 d . . .
C55 C 1.0329(13) 1.1129(13) 0.9730(10) 0.061(4) Uani 1 1 d . . .
H55 H 1.0402 1.0525 0.9419 0.073 Uiso 1 1 calc R . .
C57 C 1.236(2) 1.162(2) 1.0902(16) 0.136(10) Uani 1 1 d . . .
H57A H 1.2793 1.1671 1.0502 0.203 Uiso 1 1 calc R . .
H57B H 1.2192 1.0938 1.0980 0.203 Uiso 1 1 calc R . .
H57C H 1.2832 1.2161 1.1471 0.203 Uiso 1 1 calc R . .
C60 C 0.920(2) 1.2150(19) 0.9835(13) 0.091(7) Uani 1 1 d . . .
H60 H 0.8506 1.2269 0.9602 0.109 Uiso 1 1 calc R . .
C58 C 1.0986(19) 1.2651(15) 1.0954(11) 0.083(6) Uani 1 1 d . . .
H58 H 1.1547 1.3125 1.1501 0.100 Uiso 1 1 calc R . .
C59 C 1.001(3) 1.2787(18) 1.0598(15) 0.110(9) Uani 1 1 d . . .
H59 H 0.9895 1.3367 1.0903 0.132 Uiso 1 1 calc R . .
C61 C 0.0402(9) 0.7617(9) 0.3152(8) 0.036(3) Uani 1 1 d . . .
H61A H 0.0407 0.8315 0.3376 0.054 Uiso 1 1 calc R . .
H61B H 0.0256 0.7232 0.3555 0.054 Uiso 1 1 calc R . .
H61C H -0.0213 0.7254 0.2571 0.054 Uiso 1 1 calc R . .

loop_
_atom_site_aniso_label
_atom_site_aniso_U_11
_atom_site_aniso_U_22
_atom_site_aniso_U_33
_atom_site_aniso_U_23
_atom_site_aniso_U_13
_atom_site_aniso_U_12
P1 0.0217(14) 0.0182(13) 0.0238(14) 0.0060(11) 0.0073(11) 0.0071(11)
P2 0.0215(14) 0.0206(14) 0.0277(15) 0.0063(11) 0.0081(12) 0.0100(11)
F1 0.026(3) 0.022(3) 0.052(4) 0.015(3) 0.022(3) 0.008(3)
F2 0.039(4) 0.021(3) 0.041(4) 0.003(3) 0.014(3) 0.012(3)
F3 0.032(3) 0.030(3) 0.026(3) 0.004(3) 0.011(3) 0.010(3)
F4 0.042(4) 0.029(4) 0.056(4) 0.008(3) 0.027(3) 0.022(3)
F5 0.039(4) 0.024(3) 0.041(4) -0.001(3) 0.006(3) 0.009(3)
F6 0.043(4) 0.023(3) 0.023(3) 0.008(3) 0.008(3) 0.013(3)
F7 0.025(3) 0.039(4) 0.029(3) 0.005(3) 0.008(3) 0.011(3)
F8 0.024(3) 0.019(3) 0.050(4) 0.008(3) 0.016(3) 0.007(3)
F9 0.018(3) 0.031(4) 0.044(4) 0.003(3) 0.003(3) -0.001(3)
F10 0.022(3) 0.034(4) 0.061(5) 0.009(3) 0.022(3) 0.010(3)
F11 0.039(4) 0.022(3) 0.040(4) 0.010(3) 0.004(3) 0.016(3)
F12 0.028(3) 0.038(4) 0.030(4) 0.006(3) 0.001(3) 0.012(3)
F13 0.040(4) 0.050(4) 0.043(4) 0.022(3) 0.029(3) 0.025(3)
F14 0.032(4) 0.035(4) 0.034(4) 0.017(3) 0.004(3) 0.012(3)
F15 0.017(3) 0.051(4) 0.066(5) 0.022(4) 0.020(3) 0.010(3)
C16 0.017(5) 0.015(5) 0.034(6) 0.002(4) 0.006(5) 0.001(4)
C17 0.020(5) 0.023(5) 0.026(6) 0.008(4) 0.008(4) 0.007(4)
C18 0.021(5) 0.012(5) 0.029(6) -0.001(4) 0.003(5) 0.004(4)
C19 0.032(6) 0.013(5) 0.024(5) 0.005(4) 0.018(5) 0.009(4)
C20 0.023(5) 0.020(5) 0.031(6) 0.012(4) 0.012(5) 0.008(4)
C21 0.026(6) 0.017(5) 0.027(6) 0.008(4) 0.008(5) 0.009(4)
C22 0.024(6) 0.029(6) 0.037(6) 0.015(5) 0.015(5) 0.015(5)
C23 0.020(5) 0.034(6) 0.032(6) 0.003(5) 0.012(5) 0.008(5)
C24 0.019(5) 0.026(5) 0.024(6) 0.010(4) 0.005(4) 0.008(4)
C25 0.016(5) 0.014(5) 0.029(6) -0.003(4) 0.011(4) 0.002(4)
C26 0.039(6) 0.025(6) 0.021(5) 0.008(4) 0.014(5) 0.017(5)
C27 0.023(5) 0.024(5) 0.025(6) 0.011(4) 0.009(4) 0.011(4)
C28 0.021(5) 0.019(5) 0.033(6) 0.009(4) 0.012(5) 0.010(4)
C29 0.022(5) 0.021(5) 0.020(5) 0.002(4) 0.010(4) 0.002(4)
C30 0.022(5) 0.018(5) 0.028(6) 0.006(4) 0.010(4) 0.011(4)
C31 0.019(5) 0.017(5) 0.030(6) 0.005(4) 0.009(4) 0.001(4)
C32 0.029(6) 0.026(6) 0.026(6) 0.014(5) 0.014(5) 0.013(5)
C33 0.024(6) 0.017(5) 0.032(6) 0.007(4) 0.012(5) 0.007(4)
C34 0.014(5) 0.023(5) 0.016(5) -0.007(4) 0.002(4) 0.001(4)
C35 0.030(6) 0.021(5) 0.024(5) 0.001(4) 0.011(5) 0.016(5)
C36 0.022(5) 0.017(5) 0.019(5) 0.003(4) 0.003(4) 0.007(4)
C37 0.022(5) 0.030(6) 0.019(5) 0.007(4) 0.005(4) 0.010(5)
C38 0.020(5) 0.026(6) 0.031(6) 0.007(5) 0.009(5) 0.004(5)
C39 0.015(5) 0.025(5) 0.022(5) 0.008(4) 0.008(4) 0.006(4)
C40 0.026(6) 0.020(5) 0.017(5) -0.001(4) 0.008(4) 0.005(4)
C41 0.019(5) 0.022(5) 0.025(5) 0.006(4) 0.007(4) 0.004(4)
C42 0.024(6) 0.017(5) 0.027(6) 0.005(4) 0.010(5) 0.006(4)
C43 0.017(5) 0.031(6) 0.025(6) 0.008(5) 0.007(4) 0.008(5)
C44 0.023(5) 0.023(5) 0.033(6) 0.011(5) 0.009(5) 0.012(5)
C45 0.022(6) 0.032(6) 0.028(6) 0.005(5) 0.008(5) 0.004(5)
C46 0.016(5) 0.027(6) 0.034(6) 0.000(5) 0.008(5) 0.003(5)
C47 0.025(6) 0.026(6) 0.035(6) 0.015(5) 0.016(5) 0.013(5)
C48 0.038(6) 0.019(5) 0.026(6) 0.001(4) 0.006(5) 0.015(5)
C1 0.026(6) 0.032(6) 0.024(6) 0.008(5) 0.007(5) 0.009(5)
C2 0.018(5) 0.028(6) 0.033(6) 0.017(5) 0.008(5) 0.014(5)
C3 0.031(6) 0.033(6) 0.044(7) 0.012(5) 0.012(6) 0.016(5)
C4 0.022(6) 0.029(6) 0.025(6) 0.001(5) 0.005(5) 0.005(5)
C5 0.039(7) 0.028(6) 0.029(6) 0.006(5) 0.020(5) 0.016(5)
C6 0.019(5) 0.026(6) 0.035(6) 0.006(5) 0.012(5) 0.009(5)
C50 0.048(8) 0.031(6) 0.029(6) 0.010(5) 0.011(6) 0.013(6)
C8 0.028(6) 0.025(6) 0.052(8) 0.014(5) 0.022(6) 0.013(5)
C9 0.028(6) 0.028(6) 0.034(6) 0.009(5) 0.009(5) 0.004(5)
C10 0.028(6) 0.035(6) 0.027(6) 0.006(5) 0.003(5) 0.018(5)
C11 0.051(8) 0.033(7) 0.055(8) 0.026(6) 0.033(7) 0.026(6)
C12 0.047(8) 0.039(7) 0.042(7) 0.005(6) 0.014(6) 0.024(6)
C14 0.045(7) 0.026(6) 0.032(6) 0.007(5) 0.013(6) 0.007(5)
C15 0.029(6) 0.032(6) 0.033(7) -0.007(5) 0.004(5) 0.009(5)
C49 0.030(6) 0.023(6) 0.065(9) 0.004(6) 0.016(6) 0.009(5)
C7 0.019(5) 0.027(6) 0.053(7) 0.018(5) 0.016(5) 0.015(5)
B18 0.012(5) 0.022(6) 0.022(6) 0.001(5) -0.003(5) 0.003(5)
C13 0.036(7) 0.030(6) 0.027(6) 0.010(5) 0.007(5) 0.008(5)
C51 0.034(6) 0.028(6) 0.036(6) 0.005(5) 0.017(5) 0.014(5)
C52 0.021(6) 0.033(6) 0.046(7) -0.003(5) 0.009(5) 0.007(5)
C53 0.032(7) 0.035(7) 0.058(9) -0.013(6) -0.003(6) -0.006(6)
C54 0.042(9) 0.098(14) 0.060(10) 0.025(10) 0.020(8) 0.018(9)
C56 0.058(10) 0.110(15) 0.058(10) 0.054(11) 0.029(9) 0.037(10)
C55 0.050(9) 0.066(10) 0.058(10) 0.013(8) 0.022(8) 0.015(8)
C57 0.12(2) 0.22(3) 0.103(18) 0.08(2) 0.044(16) 0.08(2)
C60 0.115(17) 0.15(2) 0.063(12) 0.065(14) 0.047(12) 0.089(16)
C58 0.104(15) 0.069(12) 0.039(9) -0.002(9) 0.015(10) 0.006(11)
C59 0.21(3) 0.099(16) 0.067(14) 0.040(12) 0.049(17) 0.103(19)
C61 0.020(6) 0.040(7) 0.049(7) 0.011(6) 0.017(5) 0.009(5)

loop_
_atom_type_symbol
_atom_type_description
_atom_type_scat_dispersion_real
_atom_type_scat_dispersion_imag
_atom_type_scat_source
C C 0.0033 0.0016 'International Tables Vol C Tables 4.2.6.8 and 6.1.1.4'
H H 0.0000 0.0000 'International Tables Vol C Tables 4.2.6.8 and 6.1.1.4'
B B 0.0013 0.0007 'International Tables Vol C Tables 4.2.6.8 and 6.1.1.4'
F F 0.0171 0.0103 'International Tables Vol C Tables 4.2.6.8 and 6.1.1.4'
P P 0.1023 0.0942 'International Tables Vol C Tables 4.2.6.8 and 6.1.1.4'

loop_
_geom_angle_atom_site_label_1
_geom_angle_atom_site_label_2
_geom_angle_atom_site_label_3
_geom_angle
_geom_angle_site_symmetry_1
_geom_angle_site_symmetry_3
_geom_angle_publ_flag
C19 P1 P2 102.0(3) . . ?
C47 P1 P2 114.2(4) . . ?
C47 P1 C19 109.6(5) . . ?
C3 P2 P1 105.4(4) . . ?
C11 P2 P1 108.1(4) . . ?
C11 P2 C3 104.1(6) . . ?
C12 P2 P1 122.3(4) . . ?
C12 P2 C3 106.0(6) . . ?
C12 P2 C11 109.4(6) . . ?
F5 C16 C30 120.5(9) . . ?
F5 C16 C4 119.6(9) . . ?
C4 C16 C30 119.9(9) . . ?
C21 C17 H17 119.8 . . ?
C21 C17 C38 120.4(10) . . ?
C38 C17 H17 119.8 . . ?
F9 C18 C33 121.1(9) . . ?
F9 C18 C7 119.8(9) . . ?
C33 C18 C7 119.1(9) . . ?
C21 C19 P1 107.7(7) . . ?
C25 C19 P1 123.8(7) . . ?
C25 C19 C21 127.9(9) . . ?
F1 C20 C37 113.9(9) . . ?
F1 C20 C39 121.9(9) . . ?
C37 C20 C39 124.2(9) . . ?
C17 C21 C19 120.1(9) . . ?
C17 C21 C41 117.8(9) . . ?
C41 C21 C19 122.1(9) . . ?
C46 C22 C43 115.0(9) . . ?
C46 C22 C47 118.0(10) . . ?
C47 C22 C43 126.9(9) . . ?
F10 C23 C35 118.1(9) . . ?
F10 C23 C36 122.0(10) . . ?
C36 C23 C35 119.9(9) . . ?
F7 C24 C28 121.4(9) . . ?
F7 C24 C32 114.5(9) . . ?
C32 C24 C28 124.0(9) . . ?
C19 C25 H25 113.3 . . ?
C19 C25 B18 133.4(9) . . ?
B18 C25 H25 113.3 . . ?
C41 C26 H26 118.7 . . ?
C41 C26 C42 122.6(9) . . ?
C42 C26 H26 118.7 . . ?
C29 C27 B18 122.7(9) . . ?
C30 C27 C29 112.8(9) . . ?
C30 C27 B18 124.4(9) . . ?
C24 C28 C33 112.9(9) . . ?
C24 C28 B18 126.5(9) . . ?
C33 C28 B18 120.5(9) . . ?
F6 C29 C27 120.2(9) . . ?
F6 C29 C2 114.9(9) . . ?
C2 C29 C27 124.7(9) . . ?
F11 C30 C16 115.0(8) . . ?
F11 C30 C27 120.9(9) . . ?
C27 C30 C16 124.1(9) . . ?
C43 C31 C13 119.9(9) . . ?
C9 C31 C43 119.6(10) . . ?
C9 C31 C13 120.4(10) . . ?
F13 C32 C24 120.1(9) . . ?
F13 C32 C7 119.2(9) . . ?
C7 C32 C24 120.6(9) . . ?
F3 C33 C18 115.3(9) . . ?
F3 C33 C28 119.7(9) . . ?
C18 C33 C28 124.9(9) . . ?
C40 C34 C1 119.0(9) . . ?
C45 C34 C40 120.9(9) . . ?
C45 C34 C1 120.1(9) . . ?
F4 C35 C23 121.8(9) . . ?
F4 C35 C37 120.6(9) . . ?
C23 C35 C37 117.4(9) . . ?
F8 C36 C23 114.3(9) . . ?
F8 C36 C39 119.7(8) . . ?
C23 C36 C39 126.0(9) . . ?
F2 C37 C20 121.0(9) . . ?
F2 C37 C35 118.8(9) . . ?
C20 C37 C35 120.2(9) . . ?
C17 C38 H38 119.1 . . ?
C42 C38 C17 121.8(10) . . ?
C42 C38 H38 119.1 . . ?
C20 C39 B18 126.9(8) . . ?
C36 C39 C20 112.1(9) . . ?
C36 C39 B18 120.9(9) . . ?
C34 C40 C48 122.1(9) . . ?
C5 C40 C34 117.0(10) . . ?
C5 C40 C48 120.8(10) . . ?
C21 C41 H41 119.4 . . ?
C26 C41 C21 121.2(10) . . ?
C26 C41 H41 119.4 . . ?
C26 C42 C61 121.5(9) . . ?
C38 C42 C26 116.2(9) . . ?
C38 C42 C61 122.3(10) . . ?
C31 C43 C22 122.2(9) . . ?
C31 C43 C44 118.6(9) . . ?
C44 C43 C22 118.4(9) . . ?
C43 C44 C14 121.1(9) . . ?
C8 C44 C43 119.2(10) . . ?
C8 C44 C14 119.4(10) . . ?
C34 C45 C50 122.1(9) . . ?
C10 C45 C34 118.2(10) . . ?
C10 C45 C50 119.7(10) . . ?
C22 C46 H46 118.5 . . ?
C52 C46 C22 123.0(10) . . ?
C52 C46 H46 118.5 . . ?
C22 C47 P1 133.6(8) . . ?
C22 C47 C1 118.3(9) . . ?
C1 C47 P1 108.1(7) . . ?
C40 C48 H48A 109.5 . . ?
C40 C48 H48B 109.5 . . ?
C40 C48 H48C 109.5 . . ?
H48A C48 H48B 109.5 . . ?
H48A C48 H48C 109.5 . . ?
H48B C48 H48C 109.5 . . ?
C47 C1 C34 121.8(9) . . ?
C51 C1 C34 117.1(9) . . ?
C51 C1 C47 120.9(10) . . ?
F14 C2 C29 121.4(9) . . ?
F14 C2 C4 118.3(9) . . ?
C29 C2 C4 120.3(9) . . ?
P2 C3 H3A 109.5 . . ?
P2 C3 H3B 109.5 . . ?
P2 C3 H3C 109.5 . . ?
H3A C3 H3B 109.5 . . ?
H3A C3 H3C 109.5 . . ?
H3B C3 H3C 109.5 . . ?
F12 C4 C16 119.9(9) . . ?
F12 C4 C2 122.0(10) . . ?
C2 C4 C16 118.1(9) . . ?
C40 C5 H5 117.8 . . ?
C15 C5 C40 124.4(11) . . ?
C15 C5 H5 117.8 . . ?
C8 C6 C9 116.5(10) . . ?
C8 C6 C49 122.4(10) . . ?
C9 C6 C49 121.1(10) . . ?
C45 C50 H50A 109.5 . . ?
C45 C50 H50B 109.5 . . ?
C45 C50 H50C 109.5 . . ?
H50A C50 H50B 109.5 . . ?
H50A C50 H50C 109.5 . . ?
H50B C50 H50C 109.5 . . ?
C44 C8 H8 118.4 . . ?
C6 C8 C44 123.2(10) . . ?
C6 C8 H8 118.4 . . ?
C31 C9 C6 122.7(11) . . ?
C31 C9 H9 118.7 . . ?
C6 C9 H9 118.7 . . ?
C45 C10 H10 119.0 . . ?
C45 C10 C15 121.9(10) . . ?
C15 C10 H10 119.0 . . ?
P2 C11 H11A 109.5 . . ?
P2 C11 H11B 109.5 . . ?
P2 C11 H11C 109.5 . . ?
H11A C11 H11B 109.5 . . ?
H11A C11 H11C 109.5 . . ?
H11B C11 H11C 109.5 . . ?
P2 C12 H12A 109.5 . . ?
P2 C12 H12B 109.5 . . ?
P2 C12 H12C 109.5 . . ?
H12A C12 H12B 109.5 . . ?
H12A C12 H12C 109.5 . . ?
H12B C12 H12C 109.5 . . ?
C44 C14 H14A 109.5 . . ?
C44 C14 H14B 109.5 . . ?
C44 C14 H14C 109.5 . . ?
H14A C14 H14B 109.5 . . ?
H14A C14 H14C 109.5 . . ?
H14B C14 H14C 109.5 . . ?
C5 C15 C10 117.5(10) . . ?
C5 C15 C53 122.0(12) . . ?
C10 C15 C53 120.5(11) . . ?
C6 C49 H49A 109.5 . . ?
C6 C49 H49B 109.5 . . ?
C6 C49 H49C 109.5 . . ?
H49A C49 H49B 109.5 . . ?
H49A C49 H49C 109.5 . . ?
H49B C49 H49C 109.5 . . ?
F15 C7 C18 119.5(10) . . ?
F15 C7 C32 122.1(10) . . ?
C32 C7 C18 118.4(9) . . ?
C25 B18 C27 112.4(8) . . ?
C25 B18 C28 111.2(8) . . ?
C25 B18 C39 103.9(8) . . ?
C27 B18 C39 105.6(8) . . ?
C28 B18 C27 111.4(9) . . ?
C28 B18 C39 112.1(8) . . ?
C31 C13 H13A 109.5 . . ?
C31 C13 H13B 109.5 . . ?
C31 C13 H13C 109.5 . . ?
H13A C13 H13B 109.5 . . ?
H13A C13 H13C 109.5 . . ?
H13B C13 H13C 109.5 . . ?
C1 C51 H51 119.7 . . ?
C1 C51 C52 120.7(10) . . ?
C52 C51 H51 119.7 . . ?
C46 C52 C51 118.8(10) . . ?
C46 C52 H52 120.6 . . ?
C51 C52 H52 120.6 . . ?
C15 C53 H53A 109.5 . . ?
C15 C53 H53B 109.5 . . ?
C15 C53 H53C 109.5 . . ?
H53A C53 H53B 109.5 . . ?
H53A C53 H53C 109.5 . . ?
H53B C53 H53C 109.5 . . ?
C55 C54 H54 119.0 . . ?
C55 C54 C60 121.9(18) . . ?
C60 C54 H54 119.0 . . ?
C55 C56 C57 124.0(19) . . ?
C55 C56 C58 116.0(16) . . ?
C58 C56 C57 119.9(19) . . ?
C54 C55 C56 121.1(17) . . ?
C54 C55 H55 119.4 . . ?
C56 C55 H55 119.4 . . ?
C56 C57 H57A 109.5 . . ?
C56 C57 H57B 109.5 . . ?
C56 C57 H57C 109.5 . . ?
H57A C57 H57B 109.5 . . ?
H57A C57 H57C 109.5 . . ?
H57B C57 H57C 109.5 . . ?
C54 C60 H60 120.8 . . ?
C59 C60 C54 118.3(19) . . ?
C59 C60 H60 120.8 . . ?
C56 C58 H58 120.3 . . ?
C59 C58 C56 119.3(17) . . ?
C59 C58 H58 120.3 . . ?
C60 C59 H59 118.4 . . ?
C58 C59 C60 123(2) . . ?
C58 C59 H59 118.4 . . ?
C42 C61 H61A 109.5 . . ?
C42 C61 H61B 109.5 . . ?
C42 C61 H61C 109.5 . . ?
H61A C61 H61B 109.5 . . ?
H61A C61 H61C 109.5 . . ?
H61B C61 H61C 109.5 . . ?

loop_
_geom_bond_atom_site_label_1
_geom_bond_atom_site_label_2
_geom_bond_distance
_geom_bond_site_symmetry_2
_geom_bond_publ_flag
P1 P2 2.204(4) . ?
P1 C19 1.871(10) . ?
P1 C47 1.843(10) . ?
P2 C3 1.811(11) . ?
P2 C11 1.805(11) . ?
P2 C12 1.797(12) . ?
F1 C20 1.349(11) . ?
F2 C37 1.345(12) . ?
F3 C33 1.351(12) . ?
F4 C35 1.337(11) . ?
F5 C16 1.356(11) . ?
F6 C29 1.351(11) . ?
F7 C24 1.357(12) . ?
F8 C36 1.362(11) . ?
F9 C18 1.347(12) . ?
F10 C23 1.358(12) . ?
F11 C30 1.374(11) . ?
F12 C4 1.353(12) . ?
F13 C32 1.357(11) . ?
F14 C2 1.360(11) . ?
F15 C7 1.358(11) . ?
C16 C30 1.394(14) . ?
C16 C4 1.380(15) . ?
C17 H17 0.9500 . ?
C17 C21 1.388(14) . ?
C17 C38 1.409(14) . ?
C18 C33 1.381(14) . ?
C18 C7 1.396(15) . ?
C19 C21 1.472(14) . ?
C19 C25 1.362(14) . ?
C20 C37 1.384(14) . ?
C20 C39 1.413(14) . ?
C21 C41 1.407(14) . ?
C22 C43 1.487(15) . ?
C22 C46 1.397(14) . ?
C22 C47 1.420(15) . ?
C23 C35 1.388(15) . ?
C23 C36 1.373(14) . ?
C24 C28 1.393(14) . ?
C24 C32 1.387(14) . ?
C25 H25 0.9500 . ?
C25 B18 1.650(16) . ?
C26 H26 0.9500 . ?
C26 C41 1.354(14) . ?
C26 C42 1.412(15) . ?
C27 C29 1.403(14) . ?
C27 C30 1.388(14) . ?
C27 B18 1.656(15) . ?
C28 C33 1.401(14) . ?
C28 B18 1.654(15) . ?
C29 C2 1.366(14) . ?
C31 C43 1.409(15) . ?
C31 C9 1.395(15) . ?
C31 C13 1.534(15) . ?
C32 C7 1.368(15) . ?
C34 C40 1.427(14) . ?
C34 C45 1.420(15) . ?
C34 C1 1.520(14) . ?
C35 C37 1.394(14) . ?
C36 C39 1.383(14) . ?
C38 H38 0.9500 . ?
C38 C42 1.390(14) . ?
C39 B18 1.693(15) . ?
C40 C48 1.520(14) . ?
C40 C5 1.395(15) . ?
C41 H41 0.9500 . ?
C42 C61 1.514(14) . ?
C43 C44 1.410(15) . ?
C44 C8 1.403(15) . ?
C44 C14 1.524(15) . ?
C45 C50 1.532(16) . ?
C45 C10 1.407(15) . ?
C46 H46 0.9500 . ?
C46 C52 1.385(15) . ?
C47 C1 1.437(15) . ?
C48 H48A 0.9800 . ?
C48 H48B 0.9800 . ?
C48 H48C 0.9800 . ?
C1 C51 1.372(15) . ?
C2 C4 1.378(15) . ?
C3 H3A 0.9800 . ?
C3 H3B 0.9800 . ?
C3 H3C 0.9800 . ?
C5 H5 0.9500 . ?
C5 C15 1.377(16) . ?
C6 C8 1.380(16) . ?
C6 C9 1.400(16) . ?
C6 C49 1.509(15) . ?
C50 H50A 0.9800 . ?
C50 H50B 0.9800 . ?
C50 H50C 0.9800 . ?
C8 H8 0.9500 . ?
C9 H9 0.9500 . ?
C10 H10 0.9500 . ?
C10 C15 1.411(17) . ?
C11 H11A 0.9800 . ?
C11 H11B 0.9800 . ?
C11 H11C 0.9800 . ?
C12 H12A 0.9800 . ?
C12 H12B 0.9800 . ?
C12 H12C 0.9800 . ?
C14 H14A 0.9800 . ?
C14 H14B 0.9800 . ?
C14 H14C 0.9800 . ?
C15 C53 1.530(16) . ?
C49 H49A 0.9800 . ?
C49 H49B 0.9800 . ?
C49 H49C 0.9800 . ?
C13 H13A 0.9800 . ?
C13 H13B 0.9800 . ?
C13 H13C 0.9800 . ?
C51 H51 0.9500 . ?
C51 C52 1.389(16) . ?
C52 H52 0.9500 . ?
C53 H53A 0.9800 . ?
C53 H53B 0.9800 . ?
C53 H53C 0.9800 . ?
C54 H54 0.9500 . ?
C54 C55 1.34(2) . ?
C54 C60 1.35(3) . ?
C56 C55 1.36(2) . ?
C56 C57 1.58(3) . ?
C56 C58 1.44(3) . ?
C55 H55 0.9500 . ?
C57 H57A 0.9800 . ?
C57 H57B 0.9800 . ?
C57 H57C 0.9800 . ?
C60 H60 0.9500 . ?
C60 C59 1.33(3) . ?
C58 H58 0.9500 . ?
C58 C59 1.32(3) . ?
C59 H59 0.9500 . ?
C61 H61A 0.9800 . ?
C61 H61B 0.9800 . ?
C61 H61C 0.9800 . ?

loop_
_geom_torsion_atom_site_label_1
_geom_torsion_atom_site_label_2
_geom_torsion_atom_site_label_3
_geom_torsion_atom_site_label_4
_geom_torsion
_geom_torsion_site_symmetry_1
_geom_torsion_site_symmetry_2
_geom_torsion_site_symmetry_3
_geom_torsion_site_symmetry_4
_geom_torsion_publ_flag
P1 C19 C21 C17 54.2(11) . . . . ?
P1 C19 C21 C41 -125.6(9) . . . . ?
P1 C19 C25 B18 -172.0(8) . . . . ?
P1 C47 C1 C34 8.3(13) . . . . ?
P1 C47 C1 C51 -175.9(9) . . . . ?
P2 P1 C19 C21 68.2(7) . . . . ?
P2 P1 C19 C25 -120.1(8) . . . . ?
P2 P1 C47 C22 24.3(12) . . . . ?
P2 P1 C47 C1 -156.6(6) . . . . ?
F1 C20 C37 F2 4.7(14) . . . . ?
F1 C20 C37 C35 -177.5(9) . . . . ?
F1 C20 C39 C36 174.3(9) . . . . ?
F1 C20 C39 B18 -2.3(16) . . . . ?
F4 C35 C37 F2 -3.1(15) . . . . ?
F4 C35 C37 C20 179.1(9) . . . . ?
F5 C16 C30 F11 -3.4(14) . . . . ?
F5 C16 C30 C27 177.4(9) . . . . ?
F5 C16 C4 F12 1.2(15) . . . . ?
F5 C16 C4 C2 179.9(9) . . . . ?
F6 C29 C2 F14 3.9(14) . . . . ?
F6 C29 C2 C4 -177.3(9) . . . . ?
F7 C24 C28 C33 -178.7(9) . . . . ?
F7 C24 C28 B18 -2.4(15) . . . . ?
F7 C24 C32 F13 -1.1(14) . . . . ?
F7 C24 C32 C7 176.5(9) . . . . ?
F8 C36 C39 C20 -177.3(8) . . . . ?
F8 C36 C39 B18 -0.4(14) . . . . ?
F9 C18 C33 F3 1.9(14) . . . . ?
F9 C18 C33 C28 178.9(9) . . . . ?
F9 C18 C7 F15 -0.7(14) . . . . ?
F9 C18 C7 C32 178.3(9) . . . . ?
F10 C23 C35 F4 1.3(16) . . . . ?
F10 C23 C35 C37 178.0(9) . . . . ?
F10 C23 C36 F8 -0.2(15) . . . . ?
F10 C23 C36 C39 178.7(10) . . . . ?
F13 C32 C7 F15 -1.8(15) . . . . ?
F13 C32 C7 C18 179.2(9) . . . . ?
F14 C2 C4 F12 -0.5(15) . . . . ?
F14 C2 C4 C16 -179.2(9) . . . . ?
C17 C21 C41 C26 0.9(15) . . . . ?
C17 C38 C42 C26 3.5(15) . . . . ?
C17 C38 C42 C61 -177.4(10) . . . . ?
C19 P1 P2 C3 -74.3(5) . . . . ?
C19 P1 P2 C11 174.8(6) . . . . ?
C19 P1 P2 C12 46.5(6) . . . . ?
C19 P1 C47 C22 -89.4(11) . . . . ?
C19 P1 C47 C1 89.7(8) . . . . ?
C19 C21 C41 C26 -179.4(9) . . . . ?
C19 C25 B18 C27 -111.8(12) . . . . ?
C19 C25 B18 C28 13.8(15) . . . . ?
C19 C25 B18 C39 134.5(11) . . . . ?
C20 C39 B18 C25 -124.0(10) . . . . ?
C20 C39 B18 C27 117.5(11) . . . . ?
C20 C39 B18 C28 -3.9(14) . . . . ?
C21 C17 C38 C42 -2.6(16) . . . . ?
C21 C19 C25 B18 -1.9(17) . . . . ?
C22 C43 C44 C8 -174.0(9) . . . . ?
C22 C43 C44 C14 0.0(15) . . . . ?
C22 C46 C52 C51 2.3(19) . . . . ?
C22 C47 C1 C34 -172.4(10) . . . . ?
C22 C47 C1 C51 3.3(16) . . . . ?
C23 C35 C37 F2 -179.8(9) . . . . ?
C23 C35 C37 C20 2.3(15) . . . . ?
C23 C36 C39 C20 3.9(15) . . . . ?
C23 C36 C39 B18 -179.2(10) . . . . ?
C24 C28 C33 F3 -179.6(8) . . . . ?
C24 C28 C33 C18 3.5(15) . . . . ?
C24 C28 B18 C25 -120.4(10) . . . . ?
C24 C28 B18 C27 5.7(14) . . . . ?
C24 C28 B18 C39 123.8(10) . . . . ?
C24 C32 C7 F15 -179.4(9) . . . . ?
C24 C32 C7 C18 1.6(15) . . . . ?
C25 C19 C21 C17 -117.2(12) . . . . ?
C25 C19 C21 C41 63.1(14) . . . . ?
C27 C29 C2 F14 179.6(9) . . . . ?
C27 C29 C2 C4 -1.7(16) . . . . ?
C28 C24 C32 F13 -177.6(9) . . . . ?
C28 C24 C32 C7 0.0(16) . . . . ?
C29 C27 C30 F11 -176.2(9) . . . . ?
C29 C27 C30 C16 3.0(14) . . . . ?
C29 C27 B18 C25 -149.9(9) . . . . ?
C29 C27 B18 C28 84.7(11) . . . . ?
C29 C27 B18 C39 -37.2(13) . . . . ?
C29 C2 C4 F12 -179.3(9) . . . . ?
C29 C2 C4 C16 2.0(15) . . . . ?
C30 C16 C4 F12 -178.6(9) . . . . ?
C30 C16 C4 C2 0.1(15) . . . . ?
C30 C27 C29 F6 174.6(8) . . . . ?
C30 C27 C29 C2 -0.8(15) . . . . ?
C30 C27 B18 C25 33.5(13) . . . . ?
C30 C27 B18 C28 -92.0(12) . . . . ?
C30 C27 B18 C39 146.1(9) . . . . ?
C31 C43 C44 C8 -4.1(14) . . . . ?
C31 C43 C44 C14 169.9(10) . . . . ?
C32 C24 C28 C33 -2.4(14) . . . . ?
C32 C24 C28 B18 173.9(10) . . . . ?
C33 C18 C7 F15 -179.7(9) . . . . ?
C33 C18 C7 C32 -0.6(15) . . . . ?
C33 C28 B18 C25 55.6(12) . . . . ?
C33 C28 B18 C27 -178.2(9) . . . . ?
C33 C28 B18 C39 -60.1(12) . . . . ?
C34 C40 C5 C15 4.0(15) . . . . ?
C34 C45 C10 C15 -0.2(16) . . . . ?
C34 C1 C51 C52 177.6(11) . . . . ?
C35 C23 C36 F8 179.0(9) . . . . ?
C35 C23 C36 C39 -2.1(17) . . . . ?
C36 C23 C35 F4 -178.0(10) . . . . ?
C36 C23 C35 C37 -1.2(16) . . . . ?
C36 C39 B18 C25 59.6(11) . . . . ?
C36 C39 B18 C27 -58.9(12) . . . . ?
C36 C39 B18 C28 179.7(9) . . . . ?
C37 C20 C39 C36 -2.6(15) . . . . ?
C37 C20 C39 B18 -179.3(10) . . . . ?
C38 C17 C21 C19 -179.4(9) . . . . ?
C38 C17 C21 C41 0.4(15) . . . . ?
C39 C20 C37 F2 -178.1(9) . . . . ?
C39 C20 C37 C35 -0.3(16) . . . . ?
C40 C34 C45 C50 -177.1(9) . . . . ?
C40 C34 C45 C10 3.6(15) . . . . ?
C40 C34 C1 C47 -108.5(11) . . . . ?
C40 C34 C1 C51 75.6(13) . . . . ?
C40 C5 C15 C10 -0.8(16) . . . . ?
C40 C5 C15 C53 179.6(10) . . . . ?
C41 C26 C42 C38 -2.2(15) . . . . ?
C41 C26 C42 C61 178.6(10) . . . . ?
C42 C26 C41 C21 0.1(16) . . . . ?
C43 C22 C46 C52 -173.0(11) . . . . ?
C43 C22 C47 P1 -11.2(18) . . . . ?
C43 C22 C47 C1 169.8(10) . . . . ?
C43 C31 C9 C6 2.1(16) . . . . ?
C43 C44 C8 C6 1.7(15) . . . . ?
C45 C34 C40 C48 170.8(9) . . . . ?
C45 C34 C40 C5 -5.4(14) . . . . ?
C45 C34 C1 C47 75.1(13) . . . . ?
C45 C34 C1 C51 -100.8(12) . . . . ?
C45 C10 C15 C5 -1.2(16) . . . . ?
C45 C10 C15 C53 178.4(11) . . . . ?
C46 C22 C43 C31 -88.3(13) . . . . ?
C46 C22 C43 C44 81.2(13) . . . . ?
C46 C22 C47 P1 173.7(9) . . . . ?
C46 C22 C47 C1 -5.3(15) . . . . ?
C47 P1 P2 C3 167.6(6) . . . . ?
C47 P1 P2 C11 56.8(6) . . . . ?
C47 P1 P2 C12 -71.5(7) . . . . ?
C47 P1 C19 C21 -170.4(6) . . . . ?
C47 P1 C19 C25 1.3(10) . . . . ?
C47 C22 C43 C31 96.5(13) . . . . ?
C47 C22 C43 C44 -94.0(13) . . . . ?
C47 C22 C46 C52 2.7(17) . . . . ?
C47 C1 C51 C52 1.6(17) . . . . ?
C48 C40 C5 C15 -172.2(10) . . . . ?
C1 C34 C40 C48 -5.6(14) . . . . ?
C1 C34 C40 C5 178.2(9) . . . . ?
C1 C34 C45 C50 -0.7(15) . . . . ?
C1 C34 C45 C10 180.0(9) . . . . ?
C1 C51 C52 C46 -4.4(19) . . . . ?
C4 C16 C30 F11 176.4(9) . . . . ?
C4 C16 C30 C27 -2.8(16) . . . . ?
C50 C45 C10 C15 -179.6(10) . . . . ?
C8 C6 C9 C31 -4.4(16) . . . . ?
C9 C31 C43 C22 171.8(9) . . . . ?
C9 C31 C43 C44 2.2(15) . . . . ?
C9 C6 C8 C44 2.5(15) . . . . ?
C14 C44 C8 C6 -172.3(10) . . . . ?
C49 C6 C8 C44 -179.8(10) . . . . ?
C49 C6 C9 C31 177.9(10) . . . . ?
C7 C18 C33 F3 -179.2(9) . . . . ?
C7 C18 C33 C28 -2.1(16) . . . . ?
B18 C27 C29 F6 -2.4(14) . . . . ?
B18 C27 C29 C2 -177.8(10) . . . . ?
B18 C27 C30 F11 0.8(15) . . . . ?
B18 C27 C30 C16 179.9(10) . . . . ?
B18 C28 C33 F3 3.8(14) . . . . ?
B18 C28 C33 C18 -173.1(9) . . . . ?
C13 C31 C43 C22 -5.5(15) . . . . ?
C13 C31 C43 C44 -175.0(9) . . . . ?
C13 C31 C9 C6 179.3(10) . . . . ?
C54 C60 C59 C58 -1(4) . . . . ?
C56 C58 C59 C60 0(3) . . . . ?
C55 C54 C60 C59 2(3) . . . . ?
C55 C56 C58 C59 -1(3) . . . . ?
C57 C56 C55 C54 -176.2(17) . . . . ?
C57 C56 C58 C59 178(2) . . . . ?
C60 C54 C55 C56 -3(3) . . . . ?
C58 C56 C55 C54 3(2) . . . . ?
